data_7010853
loop_
_publ_author_name
'Clarke, Matthew L.'
'Slawin, Alexandra M. Z.'
'Wheatley, Matthew V.'
'Woollins, J. Derek'

_publ_section_title
;
 Synthesis and structure of novel rhodium complexes of
 multi-functionalised amine-phosphine ligands
;
_journal_issue 23
_journal_name_full 'Journal of the Chemical Society, Dalton Transactions'
_journal_page_first 3421
_journal_paper_doi 10.1039/b104523g
_journal_year 2001
_chemical_formula_analytical 'C27 H31 Cl2 N3 P Rh'
_chemical_formula_moiety 'C27 H31 Cl2 N3 P Rh'
_chemical_formula_structural 'C27 H31 Cl2 N3 P Rh'
_chemical_formula_sum 'C27 H31 Cl2 N3 P Rh'
_chemical_formula_weight 602.33
_space_group_IT_number 14
_symmetry_cell_setting monoclinic
_symmetry_space_group_name_Hall '-P 2yn'
_symmetry_space_group_name_H-M 'P 1 21/n 1'
_atom_sites_solution_hydrogens geom
_atom_sites_solution_primary direct
_atom_sites_solution_secondary difmap
_audit_creation_method SHELXL
_cell_angle_alpha 90.00
_cell_angle_beta 110.993(2)
_cell_angle_gamma 90.00
_cell_formula_units_Z 8
_cell_length_a 20.1794(3)
_cell_length_b 14.2417(4)
_cell_length_c 20.7001(2)
_cell_measurement_reflns_used 48
_cell_measurement_temperature 293(2)
_cell_measurement_theta_max 168
_cell_measurement_theta_min 12
_cell_volume 5554.1(2)
_computing_cell_refinement 'Bruker SMART'
_computing_data_collection 'Bruker SMART'
_computing_data_reduction 'Bruker SHELXTL'
_computing_molecular_graphics 'Bruker SHELXTL'
_computing_publication_material 'Bruker SHELXTL'
_computing_structure_refinement 'SHELXL-93 (Sheldrick, 1993)'
_computing_structure_solution 'SHELXS-86 (Sheldrick, 1990)'
_diffrn_ambient_temperature 293(2)
_diffrn_measurement_device CCD
_diffrn_measurement_method 'phi and omega scans'
_diffrn_radiation_monochromator graphite
_diffrn_radiation_source 'fine-focus sealed tube'
_diffrn_radiation_type MoK\a
_diffrn_radiation_wavelength 0.71073
_diffrn_reflns_av_R_equivalents 0.1546
_diffrn_reflns_av_sigmaI/netI 0.1807
_diffrn_reflns_limit_h_max 14
_diffrn_reflns_limit_h_min -22
_diffrn_reflns_limit_k_max 15
_diffrn_reflns_limit_k_min -15
_diffrn_reflns_limit_l_max 22
_diffrn_reflns_limit_l_min -21
_diffrn_reflns_number 23956
_diffrn_reflns_theta_max 23.28
_diffrn_reflns_theta_min 1.76
_diffrn_standards_decay_% -
_diffrn_standards_interval_count -
_diffrn_standards_interval_time -
_diffrn_standards_number -
_exptl_absorpt_coefficient_mu 0.885
_exptl_absorpt_correction_T_max 1.00000
_exptl_absorpt_correction_T_min 0.579403
_exptl_absorpt_correction_type sadabs
_exptl_crystal_colour red
_exptl_crystal_density_diffrn 1.441
_exptl_crystal_description plate
_exptl_crystal_F_000 2464
_exptl_crystal_size_max .15
_exptl_crystal_size_mid .15
_exptl_crystal_size_min .03
_refine_diff_density_max 0.663
_refine_diff_density_min -0.443
_refine_diff_density_rms 0.103
_refine_ls_extinction_coef 0.00000(3)
_refine_ls_extinction_expression Fc^*^=kFc[1+0.001xFc^2^\l^3^/sin(2\q)]^-1/4^
_refine_ls_extinction_method SHELXL
_refine_ls_goodness_of_fit_all 0.952
_refine_ls_goodness_of_fit_obs 1.102
_refine_ls_hydrogen_treatment riding
_refine_ls_matrix_type full
_refine_ls_number_parameters 630
_refine_ls_number_reflns 7926
_refine_ls_number_restraints 4
_refine_ls_restrained_S_all 0.994
_refine_ls_restrained_S_obs 1.102
_refine_ls_R_factor_all 0.1780
_refine_ls_R_factor_obs 0.0639
_refine_ls_shift/esd_max -3.052
_refine_ls_shift/esd_mean 0.005
_refine_ls_structure_factor_coef Fsqd
_refine_ls_weighting_details 'w=1/[\s^2^(Fo^2^)+(0.0447P)^2^+0.0000P] where P=(Fo^2^+2Fc^2^)/3'
_refine_ls_weighting_scheme calc
_refine_ls_wR_factor_all 0.1401
_refine_ls_wR_factor_obs 0.1019
_reflns_number_observed 3709
_reflns_number_total 7976
_reflns_observed_criterion >2sigma(I)
_cod_data_source_file b104523g.txt
_cod_data_source_block 10
_cod_depositor_comments
;
The following automatic conversions were performed:
'_symmetry_cell_setting' value 'Monoclinic' changed to 'monoclinic'
according to '/home/saulius/struct/CIF-dictionaries/cif_core.dic'
dictionary named 'cif_core.dic' version 2.4.1 from 2010-06-29.

Automatic conversion script
Id: cif_fix_enum 1527 2010-12-29 10:47:43Z saulius 

The following automatic conversions were performed:

'_refine_ls_weighting_scheme' value 'calc
w=1/[\s^2^(Fo^2^)+(0.0447P)^2^+0.0000P] where P=(Fo^2^+2Fc^2^)/3' was
changed to 'calc'. New tag '_refine_ls_weighting_details' was
created. The value of the new tag was set to
'w=1/[\s^2^(Fo^2^)+(0.0447P)^2^+0.0000P] where P=(Fo^2^+2Fc^2^)/3'.

Automatic conversion script
Id: cif_fix_values 3143 2015-03-26 13:38:13Z robertas 
;
_cod_original_sg_symbol_H-M P2(1)/n
_cod_database_code 7010853

loop_
_symmetry_equiv_pos_as_xyz
'x, y, z'
'-x+1/2, y+1/2, -z+1/2'
'-x, -y, -z'
'x-1/2, -y-1/2, z-1/2'

loop_
_atom_site_aniso_label
_atom_site_aniso_U_11
_atom_site_aniso_U_22
_atom_site_aniso_U_33
_atom_site_aniso_U_23
_atom_site_aniso_U_13
_atom_site_aniso_U_12
Rh1 0.0437(5) 0.0355(6) 0.0367(5) -0.0008(4) 0.0118(4) 0.0075(4)
Cl1 0.060(2) 0.050(2) 0.063(2) 0.0076(15) 0.0285(15) -0.0039(15)
Cl2 0.061(2) 0.061(2) 0.049(2) 0.0044(14) 0.0095(14) 0.025(2)
P1 0.036(2) 0.033(2) 0.038(2) -0.0014(13) 0.0128(13) 0.0007(13)
C1 0.047(6) 0.043(7) 0.030(5) 0.000(5) 0.008(5) -0.013(6)
C2 0.052(7) 0.041(8) 0.059(7) 0.013(6) 0.020(6) -0.005(6)
C3 0.046(7) 0.082(10) 0.055(7) 0.043(7) 0.000(6) 0.007(7)
C4 0.056(9) 0.100(12) 0.078(9) 0.028(8) -0.005(8) -0.011(8)
C5 0.043(8) 0.102(12) 0.092(10) 0.026(9) 0.005(8) -0.016(8)
C6 0.050(8) 0.075(9) 0.057(7) 0.023(7) 0.007(7) -0.010(7)
C7 0.051(7) 0.038(7) 0.042(6) -0.001(5) 0.019(6) 0.002(5)
C8 0.052(7) 0.088(10) 0.050(7) -0.015(6) 0.033(6) -0.011(7)
C9 0.111(11) 0.089(11) 0.084(10) -0.021(8) 0.073(10) -0.017(10)
C10 0.069(10) 0.083(11) 0.145(14) -0.026(10) 0.071(11) -0.018(8)
C11 0.023(7) 0.083(10) 0.102(11) -0.009(8) 0.015(7) -0.006(6)
C12 0.039(7) 0.071(9) 0.050(7) -0.003(6) 0.008(6) 0.000(6)
N1 0.040(5) 0.044(6) 0.029(5) 0.000(4) 0.015(4) -0.002(4)
N2 0.054(6) 0.027(6) 0.054(6) -0.010(5) 0.021(5) 0.000(5)
C13 0.035(7) 0.044(8) 0.038(7) -0.009(6) 0.013(6) -0.005(5)
N14 0.044(6) 0.064(7) 0.049(6) -0.020(5) 0.021(5) -0.006(5)
C15 0.068(10) 0.127(13) 0.073(9) -0.044(8) 0.038(9) 0.009(9)
C16 0.033(8) 0.089(11) 0.106(11) -0.040(9) 0.017(8) 0.000(7)
C17 0.038(7) 0.076(10) 0.079(9) -0.013(8) 0.010(7) 0.006(7)
C18 0.057(8) 0.048(8) 0.041(7) -0.010(5) 0.018(6) -0.011(6)
C21 0.046(8) 0.055(9) 0.059(8) -0.005(7) 0.018(7) 0.004(6)
C22 0.061(8) 0.030(7) 0.038(7) -0.003(5) 0.008(7) 0.010(6)
C23 0.058(8) 0.035(8) 0.056(8) -0.005(6) 0.008(7) 0.016(6)
C24 0.127(13) 0.054(10) 0.049(8) -0.013(7) 0.023(9) 0.044(9)
C25 0.142(14) 0.043(9) 0.098(12) -0.018(8) 0.089(12) 0.016(9)
C26 0.056(8) 0.048(9) 0.150(12) -0.018(8) 0.019(8) 0.009(6)
C27 0.131(12) 0.058(10) 0.065(8) 0.000(7) 0.039(8) 0.000(8)
C28 0.054(9) 0.067(10) 0.155(13) -0.053(9) -0.005(9) -0.004(7)
C29 0.268(20) 0.135(15) 0.012(6) -0.009(7) -0.012(9) 0.084(13)
C30 0.217(18) 0.064(11) 0.177(15) -0.003(10) 0.153(14) 0.025(11)
Rh2 0.0398(5) 0.0342(6) 0.0388(5) -0.0012(4) 0.0111(4) -0.0004(4)
Cl3 0.058(2) 0.046(2) 0.050(2) 0.0092(14) 0.0099(14) 0.0073(14)
Cl4 0.058(2) 0.055(2) 0.087(2) -0.008(2) 0.034(2) -0.014(2)
P2 0.038(2) 0.035(2) 0.035(2) -0.0055(13) 0.0067(13) -0.0028(13)
C31 0.045(6) 0.038(7) 0.038(6) -0.005(6) 0.007(5) -0.012(6)
C32 0.053(7) 0.048(8) 0.050(7) -0.002(6) 0.016(6) -0.020(6)
C33 0.069(9) 0.077(11) 0.074(9) 0.029(8) -0.001(8) -0.002(8)
C34 0.063(10) 0.140(16) 0.136(14) 0.085(12) -0.020(10) -0.009(10)
C35 0.079(11) 0.154(18) 0.185(17) 0.091(14) -0.064(11) -0.078(11)
C36 0.068(9) 0.077(11) 0.125(12) 0.051(9) -0.028(9) -0.033(8)
C37 0.034(6) 0.036(7) 0.030(6) 0.000(5) 0.008(5) -0.004(5)
C38 0.043(7) 0.070(9) 0.052(7) 0.015(6) 0.017(6) 0.002(6)
C39 0.047(8) 0.102(11) 0.060(9) 0.031(8) 0.006(7) 0.002(7)
C40 0.050(9) 0.062(9) 0.116(12) 0.023(9) 0.040(9) 0.008(7)
C41 0.061(9) 0.090(11) 0.085(10) -0.010(8) 0.034(8) -0.002(8)
C42 0.043(7) 0.073(9) 0.057(8) -0.004(7) 0.013(6) -0.010(6)
N31 0.052(6) 0.041(7) 0.039(5) -0.006(5) 0.011(5) 0.001(4)
N32 0.042(6) 0.046(7) 0.047(6) -0.028(5) 0.003(5) -0.008(5)
C43 0.049(7) 0.033(7) 0.042(7) 0.004(6) 0.019(6) 0.004(6)
N44 0.043(6) 0.057(7) 0.061(6) -0.016(5) 0.022(5) 0.006(5)
C45 0.065(9) 0.106(12) 0.073(9) 0.003(8) 0.029(8) 0.037(9)
C46 0.048(8) 0.078(12) 0.118(12) 0.034(9) 0.041(9) 0.024(8)
C47 0.029(7) 0.061(9) 0.094(10) 0.026(8) 0.000(7) 0.001(6)
C48 0.053(8) 0.053(8) 0.064(8) -0.008(7) 0.006(7) 0.002(7)
C51 0.099(11) 0.050(9) 0.036(7) -0.007(6) 0.031(8) -0.004(7)
C52 0.043(7) 0.033(8) 0.064(8) -0.022(6) 0.000(7) -0.005(6)
C53 0.037(7) 0.044(8) 0.047(7) -0.002(6) 0.007(6) 0.012(6)
C54 0.055(8) 0.037(8) 0.056(8) -0.006(6) 0.022(7) 0.017(6)
C55 0.057(9) 0.073(10) 0.084(10) -0.027(8) 0.026(9) 0.002(7)
C56 0.151(13) 0.090(11) 0.036(7) -0.010(7) 0.033(8) -0.004(9)
C57 0.065(9) 0.069(10) 0.117(10) -0.032(8) -0.005(8) -0.004(7)
C58 0.099(10) 0.039(8) 0.076(8) -0.007(7) 0.030(8) -0.002(7)
C59 0.053(7) 0.075(10) 0.086(9) -0.012(7) -0.007(7) 0.012(7)
C60 0.080(10) 0.126(13) 0.132(12) -0.036(10) 0.071(9) 0.003(9)

loop_
_atom_site_label
_atom_site_type_symbol
_atom_site_fract_x
_atom_site_fract_y
_atom_site_fract_z
_atom_site_U_iso_or_equiv
_atom_site_thermal_displace_type
_atom_site_occupancy
_atom_site_calc_flag
_atom_site_refinement_flags
_atom_site_disorder_group
Rh1 Rh 0.26359(4) 0.69860(6) 0.23066(4) 0.0393(3) Uani 1 d . .
Cl1 Cl 0.17554(13) 0.5784(2) 0.21461(13) 0.0559(8) Uani 1 d . .
Cl2 Cl 0.35800(14) 0.5884(2) 0.28570(12) 0.0600(8) Uani 1 d . .
P1 P 0.26656(13) 0.6539(2) 0.12427(12) 0.0356(7) Uani 1 d . .
C1 C 0.1903(5) 0.6968(7) 0.0507(4) 0.041(3) Uani 1 d . .
C2 C 0.1925(5) 0.7693(7) 0.0081(5) 0.051(3) Uani 1 d . .
H2A H 0.2360(5) 0.7963(7) 0.0130(5) 0.061 Uiso 1 calc R .
C3 C 0.1314(6) 0.8034(8) -0.0422(5) 0.066(4) Uani 1 d . .
H3A H 0.1339(6) 0.8525(8) -0.0709(5) 0.079 Uiso 1 calc R .
C4 C 0.0667(6) 0.7637(10) -0.0494(6) 0.086(4) Uani 1 d . .
H4A H 0.0253(6) 0.7862(10) -0.0827(6) 0.104 Uiso 1 calc R .
C5 C 0.0640(6) 0.6925(10) -0.0079(6) 0.084(4) Uani 1 d . .
H5A H 0.0201(6) 0.6662(10) -0.0133(6) 0.101 Uiso 1 calc R .
C6 C 0.1255(6) 0.6561(8) 0.0435(5) 0.064(3) Uani 1 d . .
H6A H 0.1227(6) 0.6065(8) 0.0716(5) 0.077 Uiso 1 calc R .
C7 C 0.3427(5) 0.6859(7) 0.1032(5) 0.043(3) Uani 1 d . .
C8 C 0.3445(5) 0.6785(8) 0.0372(5) 0.059(3) Uani 1 d . .
H8A H 0.3038(5) 0.6602(8) 0.0009(5) 0.071 Uiso 1 calc R .
C9 C 0.4058(8) 0.6978(9) 0.0244(6) 0.084(4) Uani 1 d . .
H9A H 0.4066(8) 0.6905(9) -0.0200(6) 0.101 Uiso 1 calc R .
C10 C 0.4651(7) 0.7276(9) 0.0770(9) 0.090(5) Uani 1 d . .
H10A H 0.5057(7) 0.7431(9) 0.0679(9) 0.108 Uiso 1 calc R .
C11 C 0.4652(6) 0.7350(8) 0.1436(7) 0.072(4) Uani 1 d . .
H11A H 0.5059(6) 0.7543(8) 0.1794(7) 0.086 Uiso 1 calc R .
C12 C 0.4055(5) 0.7139(7) 0.1564(5) 0.055(3) Uani 1 d . .
H12A H 0.4061(5) 0.7180(7) 0.2014(5) 0.066 Uiso 1 calc R .
N1 N 0.2625(4) 0.5362(6) 0.1196(4) 0.037(2) Uani 1 d D .
H1N H 0.2593(44) 0.5078(54) 0.1614(25) 0.060(32) Uiso 1 d D .
N2 N 0.2763(5) 0.4904(6) 0.0661(4) 0.044(2) Uani 1 d D .
H2N H 0.2455(35) 0.4351(35) 0.0583(40) 0.054(30) Uiso 1 d D .
C13 C 0.3424(5) 0.4487(7) 0.0799(5) 0.039(3) Uani 1 d . .
N14 N 0.3478(4) 0.3955(6) 0.0295(4) 0.051(2) Uani 1 d . .
C15 C 0.4109(7) 0.3600(9) 0.0371(6) 0.086(4) Uani 1 d . .
H15A H 0.4151(7) 0.3252(9) 0.0008(6) 0.103 Uiso 1 calc R .
C16 C 0.4700(6) 0.3715(9) 0.0952(7) 0.078(4) Uani 1 d . .
H16A H 0.5132(6) 0.3449(9) 0.0985(7) 0.094 Uiso 1 calc R .
C17 C 0.4635(6) 0.4229(8) 0.1476(6) 0.067(3) Uani 1 d . .
H17A H 0.5028(6) 0.4317(8) 0.1879(6) 0.081 Uiso 1 calc R .
C18 C 0.4006(6) 0.4617(7) 0.1419(5) 0.049(3) Uani 1 d . .
H18A H 0.3958(6) 0.4961(7) 0.1782(5) 0.059 Uiso 1 calc R .
C21 C 0.1965(6) 0.8153(8) 0.2271(6) 0.054(3) Uani 1 d . .
C22 C 0.2571(6) 0.8506(7) 0.2166(5) 0.046(3) Uani 1 d . .
C23 C 0.3177(6) 0.8269(7) 0.2752(6) 0.053(3) Uani 1 d . .
C24 C 0.2941(9) 0.7869(9) 0.3248(6) 0.079(4) Uani 1 d . .
C25 C 0.2189(9) 0.7786(8) 0.2970(8) 0.082(4) Uani 1 d . .
C26 C 0.1208(5) 0.8273(8) 0.1803(6) 0.090(4) Uani 1 d . .
H26A H 0.0903(5) 0.7961(8) 0.2000(6) 0.134 Uiso 1 calc R .
H26B H 0.1143(5) 0.8006(8) 0.1359(6) 0.134 Uiso 1 calc R .
H26C H 0.1094(5) 0.8930(8) 0.1751(6) 0.134 Uiso 1 calc R .
C27 C 0.2562(6) 0.9056(8) 0.1554(5) 0.084(4) Uani 1 d . .
H27A H 0.3040(6) 0.9216(8) 0.1602(5) 0.126 Uiso 1 calc R .
H27B H 0.2292(6) 0.9620(8) 0.1523(5) 0.126 Uiso 1 calc R .
H27C H 0.2350(6) 0.8689(8) 0.1143(5) 0.126 Uiso 1 calc R .
C28 C 0.3930(6) 0.8565(8) 0.2900(6) 0.104(5) Uani 1 d . .
H28A H 0.3973(6) 0.8821(8) 0.2487(6) 0.156 Uiso 1 calc R .
H28B H 0.4237(6) 0.8030(8) 0.3049(6) 0.156 Uiso 1 calc R .
H28C H 0.4062(6) 0.9033(8) 0.3257(6) 0.156 Uiso 1 calc R .
C29 C 0.3384(8) 0.7537(10) 0.3977(5) 0.156(8) Uani 1 d . .
H29A H 0.3076(8) 0.7293(10) 0.4198(5) 0.233 Uiso 1 calc R .
H29B H 0.3650(8) 0.8056(10) 0.4241(5) 0.233 Uiso 1 calc R .
H29C H 0.3705(8) 0.7054(10) 0.3951(5) 0.233 Uiso 1 calc R .
C30 C 0.1722(8) 0.7363(9) 0.3315(7) 0.130(6) Uani 1 d . .
H30A H 0.1235(8) 0.7400(9) 0.3009(7) 0.195 Uiso 1 calc R .
H30B H 0.1780(8) 0.7700(9) 0.3733(7) 0.195 Uiso 1 calc R .
H30C H 0.1850(8) 0.6717(9) 0.3423(7) 0.195 Uiso 1 calc R .
Rh2 Rh 0.25668(4) 0.06965(5) -0.21769(4) 0.0384(3) Uani 1 d . .
Cl3 Cl 0.16389(13) 0.1784(2) -0.28014(12) 0.0541(8) Uani 1 d . .
Cl4 Cl 0.34414(14) 0.1916(2) -0.18923(14) 0.0643(8) Uani 1 d . .
P2 P 0.23826(13) 0.1113(2) -0.11689(12) 0.0377(7) Uani 1 d . .
C31 C 0.3094(5) 0.0743(7) -0.0393(4) 0.043(3) Uani 1 d . .
C32 C 0.3071(6) -0.0077(8) -0.0053(5) 0.051(3) Uani 1 d . .
H32A H 0.2649(6) -0.0416(8) -0.0194(5) 0.061 Uiso 1 calc R .
C33 C 0.3649(7) -0.0422(9) 0.0492(6) 0.080(4) Uani 1 d . .
H33A H 0.3619(7) -0.0981(9) 0.0713(6) 0.096 Uiso 1 calc R .
C34 C 0.4254(7) 0.0083(12) 0.0688(8) 0.128(7) Uani 1 d . .
H34A H 0.4652(7) -0.0134(12) 0.1046(8) 0.154 Uiso 1 calc R .
C35 C 0.4292(7) 0.0893(13) 0.0374(9) 0.170(9) Uani 1 d . .
H35A H 0.4712(7) 0.1236(13) 0.0526(9) 0.204 Uiso 1 calc R .
C36 C 0.3702(7) 0.1233(9) -0.0184(7) 0.107(5) Uani 1 d . .
H36A H 0.3735(7) 0.1791(9) -0.0404(7) 0.128 Uiso 1 calc R .
C37 C 0.1582(5) 0.0735(6) -0.1040(5) 0.035(2) Uani 1 d . .
C38 C 0.1033(6) 0.0380(7) -0.1598(5) 0.055(3) Uani 1 d . .
H38A H 0.1091(6) 0.0312(7) -0.2021(5) 0.066 Uiso 1 calc R .
C39 C 0.0394(6) 0.0123(8) -0.1536(6) 0.073(4) Uani 1 d . .
H39A H 0.0020(6) -0.0107(8) -0.1914(6) 0.088 Uiso 1 calc R .
C40 C 0.0329(6) 0.0219(8) -0.0899(8) 0.073(4) Uani 1 d . .
H40A H -0.0092(6) 0.0034(8) -0.0849(8) 0.088 Uiso 1 calc R .
C41 C 0.0859(7) 0.0573(9) -0.0343(7) 0.076(4) Uani 1 d . .
H41A H 0.0790(7) 0.0660(9) 0.0074(7) 0.092 Uiso 1 calc R .
C42 C 0.1509(5) 0.0806(8) -0.0401(6) 0.059(3) Uani 1 d . .
H42A H 0.1887(5) 0.1007(8) -0.0016(6) 0.071 Uiso 1 calc R .
N31 N 0.2377(4) 0.2280(6) -0.1144(4) 0.045(2) Uani 1 d D .
H31N H 0.2310(49) 0.2748(49) -0.1508(34) 0.083(40) Uiso 1 d D .
N32 N 0.2200(4) 0.2786(6) -0.0652(4) 0.049(2) Uani 1 d D .
H32N H 0.2574(26) 0.3209(39) -0.0369(29) 0.031(24) Uiso 1 d D .
C43 C 0.1538(5) 0.3226(7) -0.0845(5) 0.041(3) Uani 1 d . .
N44 N 0.1492(4) 0.3891(6) -0.0419(4) 0.053(2) Uani 1 d . .
C45 C 0.0852(7) 0.4307(9) -0.0560(6) 0.080(4) Uani 1 d . .
H45A H 0.0807(7) 0.4760(9) -0.0254(6) 0.096 Uiso 1 calc R .
C46 C 0.0272(7) 0.4097(10) -0.1126(8) 0.078(4) Uani 1 d . .
H46A H -0.0156(7) 0.4407(10) -0.1210(8) 0.094 Uiso 1 calc R .
C47 C 0.0336(6) 0.3418(9) -0.1569(6) 0.068(4) Uani 1 d . .
H47A H -0.0056(6) 0.3251(9) -0.1954(6) 0.081 Uiso 1 calc R .
C48 C 0.0975(6) 0.2984(8) -0.1444(5) 0.061(3) Uani 1 d . .
H48A H 0.1032(6) 0.2541(8) -0.1751(5) 0.073 Uiso 1 calc R .
C51 C 0.2552(7) -0.0041(7) -0.3098(5) 0.059(3) Uani 1 d . .
C52 C 0.2065(5) -0.0498(7) -0.2837(6) 0.052(3) Uani 1 d . .
C53 C 0.2479(5) -0.0813(7) -0.2143(5) 0.045(3) Uani 1 d . .
C54 C 0.3184(6) -0.0577(7) -0.2005(6) 0.049(3) Uani 1 d . .
C55 C 0.3245(6) -0.0119(9) -0.2589(7) 0.071(4) Uani 1 d . .
C56 C 0.2378(7) 0.0386(8) -0.3805(5) 0.092(4) Uani 1 d . .
H56A H 0.1875(7) 0.0356(8) -0.4052(5) 0.138 Uiso 1 calc R .
H56B H 0.2619(7) 0.0045(8) -0.4056(5) 0.138 Uiso 1 calc R .
H56C H 0.2529(7) 0.1030(8) -0.3759(5) 0.138 Uiso 1 calc R .
C57 C 0.1307(6) -0.0628(8) -0.3236(6) 0.094(4) Uani 1 d . .
H57A H 0.1088(6) -0.0949(8) -0.2957(6) 0.141 Uiso 1 calc R .
H57B H 0.1251(6) -0.0993(8) -0.3642(6) 0.141 Uiso 1 calc R .
H57C H 0.1086(6) -0.0026(8) -0.3370(6) 0.141 Uiso 1 calc R .
C58 C 0.2205(6) -0.1427(7) -0.1721(5) 0.072(4) Uani 1 d . .
H58A H 0.1698(6) -0.1472(7) -0.1933(5) 0.107 Uiso 1 calc R .
H58B H 0.2329(6) -0.1168(7) -0.1265(5) 0.107 Uiso 1 calc R .
H58C H 0.2411(6) -0.2041(7) -0.1692(5) 0.107 Uiso 1 calc R .
C59 C 0.3808(5) -0.0859(8) -0.1360(5) 0.080(4) Uani 1 d . .
H59A H 0.4239(5) -0.0611(8) -0.1387(5) 0.120 Uiso 1 calc R .
H59B H 0.3838(5) -0.1532(8) -0.1330(5) 0.120 Uiso 1 calc R .
H59C H 0.3738(5) -0.0613(8) -0.0957(5) 0.120 Uiso 1 calc R .
C60 C 0.3932(6) 0.0218(9) -0.2650(6) 0.104(5) Uani 1 d . .
H60A H 0.3833(6) 0.0505(9) -0.3094(6) 0.156 Uiso 1 calc R .
H60B H 0.4245(6) -0.0306(9) -0.2602(6) 0.156 Uiso 1 calc R .
H60C H 0.4152(6) 0.0668(9) -0.2292(6) 0.156 Uiso 1 calc R .

loop_
_atom_type_symbol
_atom_type_description
_atom_type_scat_dispersion_real
_atom_type_scat_dispersion_imag
_atom_type_scat_source
C C 0.0033 0.0016 'International Tables Vol C Tables 4.2.6.8 and 6.1.1.4'
H H 0.0000 0.0000 'International Tables Vol C Tables 4.2.6.8 and 6.1.1.4'
N N 0.0061 0.0033 'International Tables Vol C Tables 4.2.6.8 and 6.1.1.4'
P P 0.1023 0.0942 'International Tables Vol C Tables 4.2.6.8 and 6.1.1.4'
Cl Cl 0.1484 0.1585 'International Tables Vol C Tables 4.2.6.8 and 6.1.1.4'
Rh Rh -1.1178 0.9187 'International Tables Vol C Tables 4.2.6.8 and 6.1.1.4'

loop_
_geom_angle_atom_site_label_1
_geom_angle_atom_site_label_2
_geom_angle_atom_site_label_3
_geom_angle
_geom_angle_site_symmetry_1
_geom_angle_site_symmetry_3
_geom_angle_publ_flag
C21 Rh1 C23 64.6(4) . . ?
C21 Rh1 C22 38.1(4) . . ?
C23 Rh1 C22 38.2(3) . . ?
C21 Rh1 C25 39.0(4) . . ?
C23 Rh1 C25 63.6(5) . . ?
C22 Rh1 C25 63.5(4) . . ?
C21 Rh1 C24 63.9(4) . . ?
C23 Rh1 C24 37.3(4) . . ?
C22 Rh1 C24 62.5(4) . . ?
C25 Rh1 C24 37.5(4) . . ?
C21 Rh1 P1 114.5(3) . . ?
C23 Rh1 P1 117.3(3) . . ?
C22 Rh1 P1 99.6(3) . . ?
C25 Rh1 P1 152.7(4) . . ?
C24 Rh1 P1 154.2(5) . . ?
C21 Rh1 Cl1 97.0(3) . . ?
C23 Rh1 Cl1 153.9(3) . . ?
C22 Rh1 Cl1 133.0(3) . . ?
C25 Rh1 Cl1 90.4(4) . . ?
C24 Rh1 Cl1 119.0(5) . . ?
P1 Rh1 Cl1 86.69(9) . . ?
C21 Rh1 Cl2 155.2(3) . . ?
C23 Rh1 Cl2 99.0(3) . . ?
C22 Rh1 Cl2 135.0(3) . . ?
C25 Rh1 Cl2 118.1(4) . . ?
C24 Rh1 Cl2 91.7(3) . . ?
P1 Rh1 Cl2 89.14(9) . . ?
Cl1 Rh1 Cl2 91.23(10) . . ?
N1 P1 C7 105.5(4) . . ?
N1 P1 C1 106.0(4) . . ?
C7 P1 C1 104.4(4) . . ?
N1 P1 Rh1 108.2(3) . . ?
C7 P1 Rh1 118.5(3) . . ?
C1 P1 Rh1 113.4(3) . . ?
C2 C1 C6 119.4(9) . . ?
C2 C1 P1 125.0(8) . . ?
C6 C1 P1 115.3(8) . . ?
C1 C2 C3 121.5(10) . . ?
C4 C3 C2 119.3(11) . . ?
C5 C4 C3 119.7(11) . . ?
C4 C5 C6 122.1(11) . . ?
C1 C6 C5 117.9(10) . . ?
C8 C7 C12 117.4(9) . . ?
C8 C7 P1 123.2(8) . . ?
C12 C7 P1 119.3(7) . . ?
C9 C8 C7 121.1(10) . . ?
C10 C9 C8 119.8(11) . . ?
C9 C10 C11 120.4(12) . . ?
C12 C11 C10 119.6(11) . . ?
C11 C12 C7 121.6(10) . . ?
N2 N1 P1 119.5(6) . . ?
C13 N2 N1 119.1(8) . . ?
N14 C13 N2 115.2(9) . . ?
N14 C13 C18 121.1(9) . . ?
N2 C13 C18 123.7(9) . . ?
C15 N14 C13 118.1(9) . . ?
N14 C15 C16 123.9(10) . . ?
C17 C16 C15 117.7(11) . . ?
C18 C17 C16 120.6(10) . . ?
C17 C18 C13 118.5(10) . . ?
C22 C21 C25 107.8(10) . . ?
C22 C21 C26 126.9(11) . . ?
C25 C21 C26 124.5(12) . . ?
C22 C21 Rh1 73.0(6) . . ?
C25 C21 Rh1 73.6(6) . . ?
C26 C21 Rh1 126.9(7) . . ?
C21 C22 C23 108.2(10) . . ?
C21 C22 C27 125.0(10) . . ?
C23 C22 C27 126.8(11) . . ?
C21 C22 Rh1 68.9(6) . . ?
C23 C22 Rh1 70.0(6) . . ?
C27 C22 Rh1 128.3(7) . . ?
C24 C23 C22 108.0(10) . . ?
C24 C23 C28 123.5(12) . . ?
C22 C23 C28 127.3(12) . . ?
C24 C23 Rh1 73.5(7) . . ?
C22 C23 Rh1 71.8(6) . . ?
C28 C23 Rh1 130.2(7) . . ?
C23 C24 C25 109.4(11) . . ?
C23 C24 C29 128.3(15) . . ?
C25 C24 C29 122.4(15) . . ?
C23 C24 Rh1 69.3(6) . . ?
C25 C24 Rh1 71.1(7) . . ?
C29 C24 Rh1 125.0(8) . . ?
C24 C25 C21 106.2(11) . . ?
C24 C25 C30 127.1(15) . . ?
C21 C25 C30 126.6(15) . . ?
C24 C25 Rh1 71.3(7) . . ?
C21 C25 Rh1 67.4(6) . . ?
C30 C25 Rh1 123.7(8) . . ?
C54 Rh2 C53 37.6(3) . . ?
C54 Rh2 C51 64.0(4) . . ?
C53 Rh2 C51 64.6(4) . . ?
C54 Rh2 C55 38.1(4) . . ?
C53 Rh2 C55 63.6(4) . . ?
C51 Rh2 C55 38.1(4) . . ?
C54 Rh2 C52 63.9(4) . . ?
C53 Rh2 C52 38.9(3) . . ?
C51 Rh2 C52 38.5(4) . . ?
C55 Rh2 C52 63.8(4) . . ?
C54 Rh2 P2 109.6(3) . . ?
C53 Rh2 P2 100.5(3) . . ?
C51 Rh2 P2 163.2(3) . . ?
C55 Rh2 P2 144.0(4) . . ?
C52 Rh2 P2 124.8(3) . . ?
C54 Rh2 Cl4 103.8(3) . . ?
C53 Rh2 Cl4 140.9(3) . . ?
C51 Rh2 Cl4 110.2(3) . . ?
C55 Rh2 Cl4 88.4(3) . . ?
C52 Rh2 Cl4 148.5(3) . . ?
P2 Rh2 Cl4 86.27(9) . . ?
C54 Rh2 Cl3 156.7(3) . . ?
C53 Rh2 Cl3 126.7(3) . . ?
C51 Rh2 Cl3 94.4(3) . . ?
C55 Rh2 Cl3 127.2(4) . . ?
C52 Rh2 Cl3 93.9(3) . . ?
P2 Rh2 Cl3 88.52(9) . . ?
Cl4 Rh2 Cl3 91.61(10) . . ?
N31 P2 C31 106.0(4) . . ?
N31 P2 C37 106.0(4) . . ?
C31 P2 C37 104.4(4) . . ?
N31 P2 Rh2 106.8(3) . . ?
C31 P2 Rh2 113.1(3) . . ?
C37 P2 Rh2 119.7(3) . . ?
C36 C31 C32 118.3(10) . . ?
C36 C31 P2 118.6(9) . . ?
C32 C31 P2 122.8(8) . . ?
C31 C32 C33 122.9(10) . . ?
C34 C33 C32 117.4(12) . . ?
C35 C34 C33 121.1(13) . . ?
C34 C35 C36 120.9(12) . . ?
C31 C36 C35 119.3(11) . . ?
C38 C37 C42 119.9(9) . . ?
C38 C37 P2 118.5(8) . . ?
C42 C37 P2 121.7(8) . . ?
C37 C38 C39 120.8(10) . . ?
C40 C39 C38 118.1(11) . . ?
C41 C40 C39 122.3(12) . . ?
C40 C41 C42 119.5(11) . . ?
C37 C42 C41 119.2(10) . . ?
N32 N31 P2 123.1(7) . . ?
N31 N32 C43 119.5(8) . . ?
N44 C43 C48 122.9(10) . . ?
N44 C43 N32 114.8(9) . . ?
C48 C43 N32 122.3(10) . . ?
C43 N44 C45 117.4(9) . . ?
N44 C45 C46 123.3(12) . . ?
C45 C46 C47 118.3(12) . . ?
C46 C47 C48 120.0(11) . . ?
C47 C48 C43 117.9(11) . . ?
C55 C51 C52 108.1(10) . . ?
C55 C51 C56 125.2(12) . . ?
C52 C51 C56 126.6(12) . . ?
C55 C51 Rh2 71.7(6) . . ?
C52 C51 Rh2 71.6(6) . . ?
C56 C51 Rh2 125.7(8) . . ?
C51 C52 C53 106.5(9) . . ?
C51 C52 C57 124.2(11) . . ?
C53 C52 C57 129.3(11) . . ?
C51 C52 Rh2 69.9(6) . . ?
C53 C52 Rh2 69.4(5) . . ?
C57 C52 Rh2 127.3(7) . . ?
C54 C53 C52 108.2(10) . . ?
C54 C53 C58 126.5(10) . . ?
C52 C53 C58 124.4(10) . . ?
C54 C53 Rh2 71.1(6) . . ?
C52 C53 Rh2 71.6(6) . . ?
C58 C53 Rh2 131.5(7) . . ?
C53 C54 C55 109.4(10) . . ?
C53 C54 C59 125.4(11) . . ?
C55 C54 C59 124.9(11) . . ?
C53 C54 Rh2 71.4(6) . . ?
C55 C54 Rh2 72.1(7) . . ?
C59 C54 Rh2 127.8(7) . . ?
C54 C55 C51 107.8(11) . . ?
C54 C55 C60 125.3(12) . . ?
C51 C55 C60 126.9(13) . . ?
C54 C55 Rh2 69.8(6) . . ?
C51 C55 Rh2 70.2(6) . . ?
C60 C55 Rh2 125.7(8) . . ?

loop_
_geom_bond_atom_site_label_1
_geom_bond_atom_site_label_2
_geom_bond_distance
_geom_bond_site_symmetry_2
_geom_bond_publ_flag
Rh1 C21 2.129(10) . ?
Rh1 C23 2.159(11) . ?
Rh1 C22 2.182(10) . ?
Rh1 C25 2.211(11) . ?
Rh1 C24 2.213(11) . ?
Rh1 P1 2.314(3) . ?
Rh1 Cl1 2.403(3) . ?
Rh1 Cl2 2.415(3) . ?
P1 N1 1.679(8) . ?
P1 C7 1.800(10) . ?
P1 C1 1.839(9) . ?
C1 C2 1.370(11) . ?
C1 C6 1.388(12) . ?
C2 C3 1.385(12) . ?
C3 C4 1.380(13) . ?
C4 C5 1.342(14) . ?
C5 C6 1.413(13) . ?
C7 C8 1.383(11) . ?
C7 C12 1.406(12) . ?
C8 C9 1.382(13) . ?
C9 C10 1.367(15) . ?
C10 C11 1.382(14) . ?
C11 C12 1.357(13) . ?
N1 N2 1.396(10) . ?
N2 C13 1.393(11) . ?
C13 N14 1.325(11) . ?
C13 C18 1.408(12) . ?
N14 C15 1.324(12) . ?
C15 C16 1.367(13) . ?
C16 C17 1.355(13) . ?
C17 C18 1.351(13) . ?
C21 C22 1.409(13) . ?
C21 C25 1.450(15) . ?
C21 C26 1.496(13) . ?
C22 C23 1.421(12) . ?
C22 C27 1.483(12) . ?
C23 C24 1.40(2) . ?
C23 C28 1.500(14) . ?
C24 C25 1.42(2) . ?
C24 C29 1.528(14) . ?
C25 C30 1.50(2) . ?
Rh2 C54 2.157(10) . ?
Rh2 C53 2.160(10) . ?
Rh2 C51 2.167(10) . ?
Rh2 C55 2.187(11) . ?
Rh2 C52 2.190(9) . ?
Rh2 P2 2.324(3) . ?
Rh2 Cl4 2.395(3) . ?
Rh2 Cl3 2.417(3) . ?
P2 N31 1.663(9) . ?
P2 C31 1.807(9) . ?
P2 C37 1.811(9) . ?
C31 C36 1.340(13) . ?
C31 C32 1.373(12) . ?
C32 C33 1.390(13) . ?
C33 C34 1.35(2) . ?
C34 C35 1.34(2) . ?
C35 C36 1.42(2) . ?
C37 C38 1.379(12) . ?
C37 C42 1.385(12) . ?
C38 C39 1.391(13) . ?
C39 C40 1.376(14) . ?
C40 C41 1.357(14) . ?
C41 C42 1.401(13) . ?
N31 N32 1.393(10) . ?
N32 C43 1.398(11) . ?
C43 N44 1.319(11) . ?
C43 C48 1.393(12) . ?
N44 C45 1.356(12) . ?
C45 C46 1.360(14) . ?
C46 C47 1.369(15) . ?
C47 C48 1.370(13) . ?
C51 C55 1.422(14) . ?
C51 C52 1.436(13) . ?
C51 C56 1.507(12) . ?
C52 C53 1.450(12) . ?
C52 C57 1.466(12) . ?
C53 C54 1.390(13) . ?
C53 C58 1.474(12) . ?
C54 C55 1.416(14) . ?
C54 C59 1.524(12) . ?
C55 C60 1.514(15) . ?

loop_
_geom_torsion_atom_site_label_1
_geom_torsion_atom_site_label_2
_geom_torsion_atom_site_label_3
_geom_torsion_atom_site_label_4
_geom_torsion
_geom_torsion_site_symmetry_1
_geom_torsion_site_symmetry_2
_geom_torsion_site_symmetry_3
_geom_torsion_site_symmetry_4
_geom_torsion_publ_flag
C21 Rh1 P1 N1 -136.9(4) . . . . ?
C23 Rh1 P1 N1 150.3(4) . . . . ?
C22 Rh1 P1 N1 -173.8(4) . . . . ?
C25 Rh1 P1 N1 -125.1(9) . . . . ?
C24 Rh1 P1 N1 142.8(8) . . . . ?
Cl1 Rh1 P1 N1 -40.7(3) . . . . ?
Cl2 Rh1 P1 N1 50.6(3) . . . . ?
C21 Rh1 P1 C7 103.3(5) . . . . ?
C23 Rh1 P1 C7 30.4(5) . . . . ?
C22 Rh1 P1 C7 66.3(5) . . . . ?
C25 Rh1 P1 C7 115.0(9) . . . . ?
C24 Rh1 P1 C7 23.0(9) . . . . ?
Cl1 Rh1 P1 C7 -160.5(4) . . . . ?
Cl2 Rh1 P1 C7 -69.2(4) . . . . ?
C21 Rh1 P1 C1 -19.6(5) . . . . ?
C23 Rh1 P1 C1 -92.5(5) . . . . ?
C22 Rh1 P1 C1 -56.5(5) . . . . ?
C25 Rh1 P1 C1 -7.9(9) . . . . ?
C24 Rh1 P1 C1 -99.9(8) . . . . ?
Cl1 Rh1 P1 C1 76.6(4) . . . . ?
Cl2 Rh1 P1 C1 167.9(4) . . . . ?
N1 P1 C1 C2 -136.3(9) . . . . ?
C7 P1 C1 C2 -25.2(10) . . . . ?
Rh1 P1 C1 C2 105.1(9) . . . . ?
N1 P1 C1 C6 49.5(9) . . . . ?
C7 P1 C1 C6 160.6(8) . . . . ?
Rh1 P1 C1 C6 -69.1(8) . . . . ?
C6 C1 C2 C3 0.1(16) . . . . ?
P1 C1 C2 C3 -173.8(8) . . . . ?
C1 C2 C3 C4 0.3(17) . . . . ?
C2 C3 C4 C5 -0.4(20) . . . . ?
C3 C4 C5 C6 0.1(21) . . . . ?
C2 C1 C6 C5 -0.5(16) . . . . ?
P1 C1 C6 C5 174.1(8) . . . . ?
C4 C5 C6 C1 0.3(19) . . . . ?
N1 P1 C7 C8 71.1(9) . . . . ?
C1 P1 C7 C8 -40.4(10) . . . . ?
Rh1 P1 C7 C8 -167.6(8) . . . . ?
N1 P1 C7 C12 -104.4(8) . . . . ?
C1 P1 C7 C12 144.1(8) . . . . ?
Rh1 P1 C7 C12 16.9(10) . . . . ?
C12 C7 C8 C9 0.1(16) . . . . ?
P1 C7 C8 C9 -175.5(9) . . . . ?
C7 C8 C9 C10 -2.1(19) . . . . ?
C8 C9 C10 C11 2.7(21) . . . . ?
C9 C10 C11 C12 -1.1(20) . . . . ?
C10 C11 C12 C7 -1.0(17) . . . . ?
C8 C7 C12 C11 1.5(16) . . . . ?
P1 C7 C12 C11 177.3(8) . . . . ?
C7 P1 N1 N2 -40.7(8) . . . . ?
C1 P1 N1 N2 69.7(7) . . . . ?
Rh1 P1 N1 N2 -168.4(6) . . . . ?
P1 N1 N2 C13 101.4(9) . . . . ?
N1 N2 C13 N14 170.7(8) . . . . ?
N1 N2 C13 C18 -10.0(14) . . . . ?
N2 C13 N14 C15 174.6(10) . . . . ?
C18 C13 N14 C15 -4.6(16) . . . . ?
C13 N14 C15 C16 3.1(19) . . . . ?
N14 C15 C16 C17 -0.5(21) . . . . ?
C15 C16 C17 C18 -0.4(20) . . . . ?
C16 C17 C18 C13 -1.1(17) . . . . ?
N14 C13 C18 C17 3.7(15) . . . . ?
N2 C13 C18 C17 -175.5(10) . . . . ?
C23 Rh1 C21 C22 36.5(6) . . . . ?
C22 Rh1 C21 C22 0.0 . . . . ?
C25 Rh1 C21 C22 115.1(10) . . . . ?
C24 Rh1 C21 C22 78.0(7) . . . . ?
P1 Rh1 C21 C22 -73.5(6) . . . . ?
Cl1 Rh1 C21 C22 -163.0(6) . . . . ?
Cl2 Rh1 C21 C22 88.4(10) . . . . ?
C23 Rh1 C21 C25 -78.6(8) . . . . ?
C22 Rh1 C21 C25 -115.1(10) . . . . ?
C25 Rh1 C21 C25 0.000(6) . . . . ?
C24 Rh1 C21 C25 -37.1(7) . . . . ?
P1 Rh1 C21 C25 171.5(7) . . . . ?
Cl1 Rh1 C21 C25 81.9(8) . . . . ?
Cl2 Rh1 C21 C25 -26.7(13) . . . . ?
C23 Rh1 C21 C26 160.2(13) . . . . ?
C22 Rh1 C21 C26 123.7(13) . . . . ?
C25 Rh1 C21 C26 -121.2(15) . . . . ?
C24 Rh1 C21 C26 -158.3(13) . . . . ?
P1 Rh1 C21 C26 50.3(11) . . . . ?
Cl1 Rh1 C21 C26 -39.3(11) . . . . ?
Cl2 Rh1 C21 C26 -147.9(7) . . . . ?
C25 C21 C22 C23 6.7(12) . . . . ?
C26 C21 C22 C23 177.1(10) . . . . ?
Rh1 C21 C22 C23 -59.2(7) . . . . ?
C25 C21 C22 C27 -171.4(9) . . . . ?
C26 C21 C22 C27 -1.0(17) . . . . ?
Rh1 C21 C22 C27 122.7(10) . . . . ?
C25 C21 C22 Rh1 65.9(7) . . . . ?
C26 C21 C22 Rh1 -123.8(11) . . . . ?
Rh1 C21 C22 Rh1 0.0 . . . . ?
C21 Rh1 C22 C21 0.000(1) . . . . ?
C23 Rh1 C22 C21 -119.8(9) . . . . ?
C25 Rh1 C22 C21 -39.6(7) . . . . ?
C24 Rh1 C22 C21 -81.9(7) . . . . ?
P1 Rh1 C22 C21 117.8(6) . . . . ?
Cl1 Rh1 C22 C21 23.3(7) . . . . ?
Cl2 Rh1 C22 C21 -143.7(6) . . . . ?
C21 Rh1 C22 C23 119.8(9) . . . . ?
C23 Rh1 C22 C23 0.000(3) . . . . ?
C25 Rh1 C22 C23 80.2(7) . . . . ?
C24 Rh1 C22 C23 37.9(6) . . . . ?
P1 Rh1 C22 C23 -122.5(7) . . . . ?
Cl1 Rh1 C22 C23 143.1(6) . . . . ?
Cl2 Rh1 C22 C23 -24.0(8) . . . . ?
C21 Rh1 C22 C27 -118.6(13) . . . . ?
C23 Rh1 C22 C27 121.6(14) . . . . ?
C25 Rh1 C22 C27 -158.2(13) . . . . ?
C24 Rh1 C22 C27 159.5(13) . . . . ?
P1 Rh1 C22 C27 -0.8(10) . . . . ?
Cl1 Rh1 C22 C27 -95.3(10) . . . . ?
Cl2 Rh1 C22 C27 97.6(10) . . . . ?
C21 C22 C23 C24 -6.6(12) . . . . ?
C27 C22 C23 C24 171.5(10) . . . . ?
Rh1 C22 C23 C24 -65.1(8) . . . . ?
C21 C22 C23 C28 -174.5(10) . . . . ?
C27 C22 C23 C28 3.6(17) . . . . ?
Rh1 C22 C23 C28 127.1(11) . . . . ?
C21 C22 C23 Rh1 58.5(7) . . . . ?
C27 C22 C23 Rh1 -123.5(10) . . . . ?
Rh1 C22 C23 Rh1 0.000(2) . . . . ?
C21 Rh1 C23 C24 79.5(7) . . . . ?
C22 Rh1 C23 C24 115.9(10) . . . . ?
C25 Rh1 C23 C24 36.0(7) . . . . ?
C24 Rh1 C23 C24 0.000(3) . . . . ?
P1 Rh1 C23 C24 -174.7(6) . . . . ?
Cl1 Rh1 C23 C24 30.8(12) . . . . ?
Cl2 Rh1 C23 C24 -81.0(7) . . . . ?
C21 Rh1 C23 C22 -36.4(6) . . . . ?
C22 Rh1 C23 C22 0.000(3) . . . . ?
C25 Rh1 C23 C22 -80.0(7) . . . . ?
C24 Rh1 C23 C22 -115.9(10) . . . . ?
P1 Rh1 C23 C22 69.4(7) . . . . ?
Cl1 Rh1 C23 C22 -85.1(10) . . . . ?
Cl2 Rh1 C23 C22 163.1(6) . . . . ?
C21 Rh1 C23 C28 -160.3(13) . . . . ?
C22 Rh1 C23 C28 -123.9(15) . . . . ?
C25 Rh1 C23 C28 156.2(14) . . . . ?
C24 Rh1 C23 C28 120.2(15) . . . . ?
P1 Rh1 C23 C28 -54.5(12) . . . . ?
Cl1 Rh1 C23 C28 151.0(8) . . . . ?
Cl2 Rh1 C23 C28 39.2(12) . . . . ?
C22 C23 C24 C25 3.9(13) . . . . ?
C28 C23 C24 C25 172.3(10) . . . . ?
Rh1 C23 C24 C25 -60.0(8) . . . . ?
C22 C23 C24 C29 -177.2(11) . . . . ?
C28 C23 C24 C29 -8.8(18) . . . . ?
Rh1 C23 C24 C29 118.9(12) . . . . ?
C22 C23 C24 Rh1 63.9(7) . . . . ?
C28 C23 C24 Rh1 -127.6(10) . . . . ?
Rh1 C23 C24 Rh1 0.000(2) . . . . ?
C21 Rh1 C24 C23 -81.7(7) . . . . ?
C23 Rh1 C24 C23 0.000(3) . . . . ?
C22 Rh1 C24 C23 -38.8(6) . . . . ?
C25 Rh1 C24 C23 -120.3(11) . . . . ?
P1 Rh1 C24 C23 11.0(13) . . . . ?
Cl1 Rh1 C24 C23 -165.0(6) . . . . ?
Cl2 Rh1 C24 C23 102.6(7) . . . . ?
C21 Rh1 C24 C25 38.5(7) . . . . ?
C23 Rh1 C24 C25 120.3(11) . . . . ?
C22 Rh1 C24 C25 81.4(8) . . . . ?
C25 Rh1 C24 C25 0.000(3) . . . . ?
P1 Rh1 C24 C25 131.2(10) . . . . ?
Cl1 Rh1 C24 C25 -44.8(9) . . . . ?
Cl2 Rh1 C24 C25 -137.2(8) . . . . ?
C21 Rh1 C24 C29 155.4(17) . . . . ?
C23 Rh1 C24 C29 -122.9(18) . . . . ?
C22 Rh1 C24 C29 -161.7(17) . . . . ?
C25 Rh1 C24 C29 116.8(19) . . . . ?
P1 Rh1 C24 C29 -111.9(13) . . . . ?
Cl1 Rh1 C24 C29 72.1(15) . . . . ?
Cl2 Rh1 C24 C29 -20.3(14) . . . . ?
C23 C24 C25 C21 0.2(13) . . . . ?
C29 C24 C25 C21 -178.8(10) . . . . ?
Rh1 C24 C25 C21 -58.7(8) . . . . ?
C23 C24 C25 C30 177.5(11) . . . . ?
C29 C24 C25 C30 -1.5(18) . . . . ?
Rh1 C24 C25 C30 118.6(12) . . . . ?
C23 C24 C25 Rh1 58.9(8) . . . . ?
C29 C24 C25 Rh1 -120.1(11) . . . . ?
Rh1 C24 C25 Rh1 0.000(1) . . . . ?
C22 C21 C25 C24 -4.3(12) . . . . ?
C26 C21 C25 C24 -174.9(10) . . . . ?
Rh1 C21 C25 C24 61.2(8) . . . . ?
C22 C21 C25 C30 178.4(10) . . . . ?
C26 C21 C25 C30 7.8(18) . . . . ?
Rh1 C21 C25 C30 -116.1(11) . . . . ?
C22 C21 C25 Rh1 -65.5(7) . . . . ?
C26 C21 C25 Rh1 123.9(11) . . . . ?
Rh1 C21 C25 Rh1 0.000(3) . . . . ?
C21 Rh1 C25 C24 -117.3(11) . . . . ?
C23 Rh1 C25 C24 -35.7(7) . . . . ?
C22 Rh1 C25 C24 -78.6(8) . . . . ?
C24 Rh1 C25 C24 0.000(3) . . . . ?
P1 Rh1 C25 C24 -134.5(10) . . . . ?
Cl1 Rh1 C25 C24 142.0(8) . . . . ?
Cl2 Rh1 C25 C24 50.4(9) . . . . ?
C21 Rh1 C25 C21 0.000(5) . . . . ?
C23 Rh1 C25 C21 81.6(7) . . . . ?
C22 Rh1 C25 C21 38.7(6) . . . . ?
C24 Rh1 C25 C21 117.3(11) . . . . ?
P1 Rh1 C25 C21 -17.2(14) . . . . ?
Cl1 Rh1 C25 C21 -100.7(7) . . . . ?
Cl2 Rh1 C25 C21 167.7(6) . . . . ?
C21 Rh1 C25 C30 120.0(18) . . . . ?
C23 Rh1 C25 C30 -158.4(16) . . . . ?
C22 Rh1 C25 C30 158.7(16) . . . . ?
C24 Rh1 C25 C30 -122.7(18) . . . . ?
P1 Rh1 C25 C30 102.8(13) . . . . ?
Cl1 Rh1 C25 C30 19.3(13) . . . . ?
Cl2 Rh1 C25 C30 -72.3(14) . . . . ?
C54 Rh2 P2 N31 146.1(4) . . . . ?
C53 Rh2 P2 N31 -176.1(4) . . . . ?
C51 Rh2 P2 N31 -149.2(12) . . . . ?
C55 Rh2 P2 N31 124.9(6) . . . . ?
C52 Rh2 P2 N31 -142.6(4) . . . . ?
Cl4 Rh2 P2 N31 42.8(3) . . . . ?
Cl3 Rh2 P2 N31 -48.9(3) . . . . ?
C54 Rh2 P2 C31 29.9(5) . . . . ?
C53 Rh2 P2 C31 67.8(5) . . . . ?
C51 Rh2 P2 C31 94.6(12) . . . . ?
C55 Rh2 P2 C31 8.7(7) . . . . ?
C52 Rh2 P2 C31 101.2(5) . . . . ?
Cl4 Rh2 P2 C31 -73.4(4) . . . . ?
Cl3 Rh2 P2 C31 -165.1(4) . . . . ?
C54 Rh2 P2 C37 -93.7(5) . . . . ?
C53 Rh2 P2 C37 -55.8(4) . . . . ?
C51 Rh2 P2 C37 -29.0(13) . . . . ?
C55 Rh2 P2 C37 -114.9(7) . . . . ?
C52 Rh2 P2 C37 -22.4(5) . . . . ?
Cl4 Rh2 P2 C37 163.0(4) . . . . ?
Cl3 Rh2 P2 C37 71.3(4) . . . . ?
N31 P2 C31 C36 -40.0(11) . . . . ?
C37 P2 C31 C36 -151.7(10) . . . . ?
Rh2 P2 C31 C36 76.6(10) . . . . ?
N31 P2 C31 C32 147.6(9) . . . . ?
C37 P2 C31 C32 35.9(10) . . . . ?
Rh2 P2 C31 C32 -95.8(9) . . . . ?
C36 C31 C32 C33 -0.6(17) . . . . ?
P2 C31 C32 C33 171.9(8) . . . . ?
C31 C32 C33 C34 0.1(19) . . . . ?
C32 C33 C34 C35 0.9(26) . . . . ?
C33 C34 C35 C36 -1.5(31) . . . . ?
C32 C31 C36 C35 0.0(21) . . . . ?
P2 C31 C36 C35 -172.8(13) . . . . ?
C34 C35 C36 C31 1.1(29) . . . . ?
N31 P2 C37 C38 107.1(8) . . . . ?
C31 P2 C37 C38 -141.2(8) . . . . ?
Rh2 P2 C37 C38 -13.5(9) . . . . ?
N31 P2 C37 C42 -72.0(9) . . . . ?
C31 P2 C37 C42 39.7(9) . . . . ?
Rh2 P2 C37 C42 167.4(7) . . . . ?
C42 C37 C38 C39 2.3(16) . . . . ?
P2 C37 C38 C39 -176.8(8) . . . . ?
C37 C38 C39 C40 -1.0(17) . . . . ?
C38 C39 C40 C41 1.6(18) . . . . ?
C39 C40 C41 C42 -3.4(19) . . . . ?
C38 C37 C42 C41 -4.1(16) . . . . ?
P2 C37 C42 C41 175.0(8) . . . . ?
C40 C41 C42 C37 4.6(17) . . . . ?
C31 P2 N31 N32 -66.7(8) . . . . ?
C37 P2 N31 N32 43.9(8) . . . . ?
Rh2 P2 N31 N32 172.6(6) . . . . ?
P2 N31 N32 C43 -104.8(9) . . . . ?
N31 N32 C43 N44 -161.7(9) . . . . ?
N31 N32 C43 C48 17.7(14) . . . . ?
C48 C43 N44 C45 4.0(16) . . . . ?
N32 C43 N44 C45 -176.6(9) . . . . ?
C43 N44 C45 C46 -2.5(18) . . . . ?
N44 C45 C46 C47 1.3(20) . . . . ?
C45 C46 C47 C48 -1.5(19) . . . . ?
C46 C47 C48 C43 2.9(17) . . . . ?
N44 C43 C48 C47 -4.3(16) . . . . ?
N32 C43 C48 C47 176.4(10) . . . . ?
C54 Rh2 C51 C55 -37.0(7) . . . . ?
C53 Rh2 C51 C55 -78.9(7) . . . . ?
C55 Rh2 C51 C55 0.000(2) . . . . ?
C52 Rh2 C51 C55 -117.1(10) . . . . ?
P2 Rh2 C51 C55 -108.3(14) . . . . ?
Cl4 Rh2 C51 C55 58.9(8) . . . . ?
Cl3 Rh2 C51 C55 152.2(7) . . . . ?
C54 Rh2 C51 C52 80.0(7) . . . . ?
C53 Rh2 C51 C52 38.2(6) . . . . ?
C55 Rh2 C51 C52 117.1(10) . . . . ?
C52 Rh2 C51 C52 0.0 . . . . ?
P2 Rh2 C51 C52 8.7(16) . . . . ?
Cl4 Rh2 C51 C52 176.0(6) . . . . ?
Cl3 Rh2 C51 C52 -90.7(6) . . . . ?
C54 Rh2 C51 C56 -157.7(13) . . . . ?
C53 Rh2 C51 C56 160.5(13) . . . . ?
C55 Rh2 C51 C56 -120.7(15) . . . . ?
C52 Rh2 C51 C56 122.3(14) . . . . ?
P2 Rh2 C51 C56 131.0(10) . . . . ?
Cl4 Rh2 C51 C56 -61.8(11) . . . . ?
Cl3 Rh2 C51 C56 31.6(11) . . . . ?
C55 C51 C52 C53 2.7(12) . . . . ?
C56 C51 C52 C53 178.6(10) . . . . ?
Rh2 C51 C52 C53 -60.1(7) . . . . ?
C55 C51 C52 C57 -175.1(10) . . . . ?
C56 C51 C52 C57 0.8(17) . . . . ?
Rh2 C51 C52 C57 122.1(10) . . . . ?
C55 C51 C52 Rh2 62.8(7) . . . . ?
C56 C51 C52 Rh2 -121.3(11) . . . . ?
Rh2 C51 C52 Rh2 0.0 . . . . ?
C54 Rh2 C52 C51 -80.4(7) . . . . ?
C53 Rh2 C52 C51 -117.4(9) . . . . ?
C51 Rh2 C52 C51 0.0 . . . . ?
C55 Rh2 C52 C51 -37.8(6) . . . . ?
P2 Rh2 C52 C51 -176.9(6) . . . . ?
Cl4 Rh2 C52 C51 -7.3(10) . . . . ?
Cl3 Rh2 C52 C51 92.2(6) . . . . ?
C54 Rh2 C52 C53 37.0(6) . . . . ?
C53 Rh2 C52 C53 0.0 . . . . ?
C51 Rh2 C52 C53 117.4(9) . . . . ?
C55 Rh2 C52 C53 79.6(6) . . . . ?
P2 Rh2 C52 C53 -59.6(6) . . . . ?
Cl4 Rh2 C52 C53 110.1(7) . . . . ?
Cl3 Rh2 C52 C53 -150.5(6) . . . . ?
C54 Rh2 C52 C57 161.4(13) . . . . ?
C53 Rh2 C52 C57 124.4(14) . . . . ?
C51 Rh2 C52 C57 -118.3(14) . . . . ?
C55 Rh2 C52 C57 -156.0(13) . . . . ?
P2 Rh2 C52 C57 64.8(11) . . . . ?
Cl4 Rh2 C52 C57 -125.5(9) . . . . ?
Cl3 Rh2 C52 C57 -26.1(11) . . . . ?
C51 C52 C53 C54 -1.6(11) . . . . ?
C57 C52 C53 C54 176.0(10) . . . . ?
Rh2 C52 C53 C54 -62.0(7) . . . . ?
C51 C52 C53 C58 -171.4(9) . . . . ?
C57 C52 C53 C58 6.3(17) . . . . ?
Rh2 C52 C53 C58 128.2(10) . . . . ?
C51 C52 C53 Rh2 60.4(7) . . . . ?
C57 C52 C53 Rh2 -121.9(11) . . . . ?
Rh2 C52 C53 Rh2 0.0 . . . . ?
C54 Rh2 C53 C54 0.0 . . . . ?
C51 Rh2 C53 C54 79.8(7) . . . . ?
C55 Rh2 C53 C54 37.2(6) . . . . ?
C52 Rh2 C53 C54 117.5(9) . . . . ?
P2 Rh2 C53 C54 -108.5(6) . . . . ?
Cl4 Rh2 C53 C54 -11.4(9) . . . . ?
Cl3 Rh2 C53 C54 155.4(5) . . . . ?
C54 Rh2 C53 C52 -117.5(9) . . . . ?
C51 Rh2 C53 C52 -37.7(6) . . . . ?
C55 Rh2 C53 C52 -80.3(6) . . . . ?
C52 Rh2 C53 C52 0.000(1) . . . . ?
P2 Rh2 C53 C52 134.0(6) . . . . ?
Cl4 Rh2 C53 C52 -128.9(6) . . . . ?
Cl3 Rh2 C53 C52 37.9(7) . . . . ?
C54 Rh2 C53 C58 122.5(13) . . . . ?
C51 Rh2 C53 C58 -157.8(11) . . . . ?
C55 Rh2 C53 C58 159.7(12) . . . . ?
C52 Rh2 C53 C58 -120.0(12) . . . . ?
P2 Rh2 C53 C58 13.9(10) . . . . ?
Cl4 Rh2 C53 C58 111.0(9) . . . . ?
Cl3 Rh2 C53 C58 -82.2(10) . . . . ?
C52 C53 C54 C55 -0.1(12) . . . . ?
C58 C53 C54 C55 169.4(10) . . . . ?
Rh2 C53 C54 C55 -62.5(8) . . . . ?
C52 C53 C54 C59 -174.0(9) . . . . ?
C58 C53 C54 C59 -4.5(17) . . . . ?
Rh2 C53 C54 C59 123.6(10) . . . . ?
C52 C53 C54 Rh2 62.4(7) . . . . ?
C58 C53 C54 Rh2 -128.1(10) . . . . ?
Rh2 C53 C54 Rh2 0.0 . . . . ?
C53 Rh2 C54 C53 0.0 . . . . ?
C51 Rh2 C54 C53 -81.4(7) . . . . ?
C55 Rh2 C54 C53 -118.5(9) . . . . ?
C52 Rh2 C54 C53 -38.4(6) . . . . ?
P2 Rh2 C54 C53 81.7(6) . . . . ?
Cl4 Rh2 C54 C53 172.6(6) . . . . ?
Cl3 Rh2 C54 C53 -57.5(12) . . . . ?
C53 Rh2 C54 C55 118.5(9) . . . . ?
C51 Rh2 C54 C55 37.1(6) . . . . ?
C55 Rh2 C54 C55 0.000(2) . . . . ?
C52 Rh2 C54 C55 80.1(7) . . . . ?
P2 Rh2 C54 C55 -159.8(6) . . . . ?
Cl4 Rh2 C54 C55 -68.9(7) . . . . ?
Cl3 Rh2 C54 C55 61.0(12) . . . . ?
C53 Rh2 C54 C59 -120.8(13) . . . . ?
C51 Rh2 C54 C59 157.8(12) . . . . ?
C55 Rh2 C54 C59 120.7(14) . . . . ?
C52 Rh2 C54 C59 -159.1(12) . . . . ?
P2 Rh2 C54 C59 -39.1(11) . . . . ?
Cl4 Rh2 C54 C59 51.8(10) . . . . ?
Cl3 Rh2 C54 C59 -178.2(6) . . . . ?
C53 C54 C55 C51 1.8(13) . . . . ?
C59 C54 C55 C51 175.7(9) . . . . ?
Rh2 C54 C55 C51 -60.2(8) . . . . ?
C53 C54 C55 C60 -177.9(10) . . . . ?
C59 C54 C55 C60 -4.0(18) . . . . ?
Rh2 C54 C55 C60 120.1(11) . . . . ?
C53 C54 C55 Rh2 62.0(7) . . . . ?
C59 C54 C55 Rh2 -124.1(10) . . . . ?
Rh2 C54 C55 Rh2 0.000(1) . . . . ?
C52 C51 C55 C54 -2.8(13) . . . . ?
C56 C51 C55 C54 -178.7(10) . . . . ?
Rh2 C51 C55 C54 60.0(8) . . . . ?
C52 C51 C55 C60 176.9(10) . . . . ?
C56 C51 C55 C60 1.0(18) . . . . ?
Rh2 C51 C55 C60 -120.3(12) . . . . ?
C52 C51 C55 Rh2 -62.7(7) . . . . ?
C56 C51 C55 Rh2 121.3(11) . . . . ?
Rh2 C51 C55 Rh2 0.000(1) . . . . ?
C54 Rh2 C55 C54 0.000(2) . . . . ?
C53 Rh2 C55 C54 -36.7(6) . . . . ?
C51 Rh2 C55 C54 -118.5(10) . . . . ?
C52 Rh2 C55 C54 -80.4(7) . . . . ?
P2 Rh2 C55 C54 33.6(10) . . . . ?
Cl4 Rh2 C55 C54 115.0(6) . . . . ?
Cl3 Rh2 C55 C54 -154.2(5) . . . . ?
C54 Rh2 C55 C51 118.5(10) . . . . ?
C53 Rh2 C55 C51 81.8(7) . . . . ?
C51 Rh2 C55 C51 0.000(3) . . . . ?
C52 Rh2 C55 C51 38.1(6) . . . . ?
P2 Rh2 C55 C51 152.1(6) . . . . ?
Cl4 Rh2 C55 C51 -126.5(7) . . . . ?
Cl3 Rh2 C55 C51 -35.7(9) . . . . ?
C54 Rh2 C55 C60 -119.6(15) . . . . ?
C53 Rh2 C55 C60 -156.4(13) . . . . ?
C51 Rh2 C55 C60 121.8(16) . . . . ?
C52 Rh2 C55 C60 160.0(14) . . . . ?
P2 Rh2 C55 C60 -86.1(13) . . . . ?
Cl4 Rh2 C55 C60 -4.7(11) . . . . ?
Cl3 Rh2 C55 C60 86.1(12) . . . . ?
